data_7108967
loop_
_publ_author_name
'Larry Tso-Lun Lo'
'Sze-Wing Lai'
'Shek-Man Yiu'
'Chi-Chiu Ko'

_publ_section_title
;
 A new class of highly solvatochromic dicyano rhenate(I) diimine complexes
 -- synthesis, photophysics and photocatalysis
;
_journal_name_full Chem.Commun.
_journal_page_first 2311
_journal_paper_doi 10.1039/c3cc39189b
_journal_volume 49
_journal_year 2013
_chemical_formula_moiety 'C22 H24 N4 O2 Re, C16 H36 N'
_chemical_formula_sum 'C38 H60 N5 O2 Re'
_chemical_formula_weight 805.11
_chemical_name_systematic
;
?
;
_space_group_crystal_system monoclinic
_space_group_IT_number 14
_space_group_name_Hall '-P 2yn'
_space_group_name_H-M_alt 'P 1 21/n 1'
_symmetry_space_group_name_Hall '-P 2yn'
_symmetry_space_group_name_H-M 'P 1 21/n 1'
_atom_sites_solution_hydrogens geom
_atom_sites_solution_primary direct
_atom_sites_solution_secondary difmap
_audit_creation_date 2011-10-10
_audit_creation_method
;
Olex2 1.1
(compiled 2011.08.18 svn.r1932, GUI svn.r3819)
;
_cell_angle_alpha 90.00
_cell_angle_beta 101.227(2)
_cell_angle_gamma 90.00
_cell_formula_units_Z 4
_cell_length_a 15.2908(4)
_cell_length_b 12.3356(3)
_cell_length_c 21.2687(6)
_cell_measurement_reflns_used 8948
_cell_measurement_temperature 133(2)
_cell_measurement_theta_max 71.6718
_cell_measurement_theta_min 3.2745
_cell_volume 3934.96(18)
_computing_cell_refinement
;
CrysAlisPro, Agilent Technologies,
Version 1.171.35.11 (release 16-05-2011 CrysAlis171 .NET)
(compiled May 16 2011,17:55:39)
;
_computing_data_collection
;
CrysAlisPro, Agilent Technologies,
Version 1.171.35.11 (release 16-05-2011 CrysAlis171 .NET)
(compiled May 16 2011,17:55:39)
;
_computing_data_reduction
;
CrysAlisPro, Agilent Technologies,
Version 1.171.35.11 (release 16-05-2011 CrysAlis171 .NET)
(compiled May 16 2011,17:55:39)
;
_computing_molecular_graphics
;
O. V. Dolomanov, L. J. Bourhis, R. J. Gildea, J. A. K. Howard and H. Puschmann,
OLEX2: a complete structure solution, refinement and analysis program.
J. Appl. Cryst. (2009). 42, 339-341.
;
_computing_publication_material
;
O. V. Dolomanov, L. J. Bourhis, R. J. Gildea, J. A. K. Howard and H. Puschmann,
OLEX2: a complete structure solution, refinement and analysis program.
J. Appl. Cryst. (2009). 42, 339-341.
;
_computing_structure_refinement
;
XL, G.M. Sheldrick, Acta Cryst.
(2008). A64, 112-122
;
_computing_structure_solution 'SHELXS-97 (Sheldrick, 1990)'
_diffrn_ambient_temperature 133(2)
_diffrn_detector_area_resol_mean 16.1270
_diffrn_measured_fraction_theta_full 1.000
_diffrn_measured_fraction_theta_max 1.000
_diffrn_measurement_details
;
1 omega -32.00 -5.00 1.0000 8.0000
omega____ theta____ kappa____ phi______ frames
- 0.0000 86.0000 -153.0000 27
2 omega -38.00 -4.00 1.0000 8.0000
omega____ theta____ kappa____ phi______ frames
- 0.0000 -87.0000 79.0000 34
3 omega -15.00 18.00 1.0000 8.0000
omega____ theta____ kappa____ phi______ frames
- 0.0000 86.0000 -87.0000 33
4 omega -3.00 32.00 1.0000 8.0000
omega____ theta____ kappa____ phi______ frames
- 0.0000 -87.0000 79.0000 35
5 omega 35.00 110.00 1.0000 24.0000
omega____ theta____ kappa____ phi______ frames
- 55.0000 77.0000 120.0000 75
6 omega 77.00 122.00 1.0000 24.0000
omega____ theta____ kappa____ phi______ frames
- 55.0000 125.0000 -180.0000 45
7 omega -83.00 6.00 1.0000 48.0000
omega____ theta____ kappa____ phi______ frames
- -64.0000 50.0000 30.0000 89
8 omega -127.00 -65.00 1.0000 48.0000
omega____ theta____ kappa____ phi______ frames
- -64.0000 -50.0000 -90.0000 62
9 omega 41.00 68.00 1.0000 48.0000
omega____ theta____ kappa____ phi______ frames
- 110.0000 -50.0000 0.0000 27
10 omega 38.00 71.00 1.0000 48.0000
omega____ theta____ kappa____ phi______ frames
- 110.0000 -25.0000 90.0000 33
11 omega 46.00 74.00 1.0000 48.0000
omega____ theta____ kappa____ phi______ frames
- 110.0000 -50.0000 -60.0000 28
12 omega 44.00 72.00 1.0000 48.0000
omega____ theta____ kappa____ phi______ frames
- 110.0000 -25.0000 30.0000 28
13 omega 46.00 72.00 1.0000 48.0000
omega____ theta____ kappa____ phi______ frames
- 110.0000 -50.0000 -90.0000 26
14 omega 37.00 68.00 1.0000 48.0000
omega____ theta____ kappa____ phi______ frames
- 110.0000 -25.0000 -60.0000 31
15 omega 37.00 62.00 1.0000 48.0000
omega____ theta____ kappa____ phi______ frames
- 110.0000 -25.0000 -120.0000 25
16 omega 110.00 170.00 1.0000 48.0000
omega____ theta____ kappa____ phi______ frames
- 110.0000 50.0000 120.0000 60
17 omega 40.00 145.00 1.0000 48.0000
omega____ theta____ kappa____ phi______ frames
- 110.0000 -87.0000 -101.0000 105
18 omega 37.00 62.00 1.0000 48.0000
omega____ theta____ kappa____ phi______ frames
- 110.0000 -25.0000 60.0000 25
19 omega 95.00 176.00 1.0000 48.0000
omega____ theta____ kappa____ phi______ frames
- 110.0000 50.0000 30.0000 81
20 omega 41.00 71.00 1.0000 48.0000
omega____ theta____ kappa____ phi______ frames
- 110.0000 -25.0000 -90.0000 30
21 omega 42.00 81.00 1.0000 48.0000
omega____ theta____ kappa____ phi______ frames
- 110.0000 -50.0000 60.0000 39
22 omega 85.00 157.00 1.0000 48.0000
omega____ theta____ kappa____ phi______ frames
- 110.0000 77.0000 60.0000 72
;
_diffrn_measurement_device_type 'Xcalibur, Sapphire3, Gemini ultra'
_diffrn_measurement_method '\w scans'
_diffrn_orient_matrix_UB_11 0.0197710000
_diffrn_orient_matrix_UB_12 0.0928149000
_diffrn_orient_matrix_UB_13 0.0492690000
_diffrn_orient_matrix_UB_21 -0.0517963000
_diffrn_orient_matrix_UB_22 -0.0605943000
_diffrn_orient_matrix_UB_23 0.0444999000
_diffrn_orient_matrix_UB_31 0.0863443000
_diffrn_orient_matrix_UB_32 -0.0574798000
_diffrn_orient_matrix_UB_33 0.0325590000
_diffrn_radiation_monochromator mirror
_diffrn_radiation_type 'Cu K\a'
_diffrn_radiation_wavelength 1.5418
_diffrn_reflns_av_R_equivalents 0.0208
_diffrn_reflns_av_unetI/netI 0.0217
_diffrn_reflns_limit_h_max 18
_diffrn_reflns_limit_h_min -14
_diffrn_reflns_limit_k_max 14
_diffrn_reflns_limit_k_min -14
_diffrn_reflns_limit_l_max 25
_diffrn_reflns_limit_l_min -25
_diffrn_reflns_number 16058
_diffrn_reflns_theta_full 67.00
_diffrn_reflns_theta_max 67.00
_diffrn_reflns_theta_min 3.28
_diffrn_source 'Enhance Ultra (Cu) X-ray Source'
_diffrn_source_current n/a
_diffrn_source_voltage n/a
_exptl_absorpt_coefficient_mu 6.316
_exptl_absorpt_correction_T_max 1.00000
_exptl_absorpt_correction_T_min 0.49893
_exptl_absorpt_correction_type multi-scan
_exptl_absorpt_process_details
;
CrysAlisPro, Agilent Technologies,
Version 1.171.35.11 (release 16-05-2011 CrysAlis171 .NET)
(compiled May 16 2011,17:55:39)
Empirical absorption correction using spherical harmonics,
implemented in SCALE3 ABSPACK scaling algorithm.
;
_exptl_crystal_colour red
_exptl_crystal_density_diffrn 1.359
_exptl_crystal_density_method 'not measured'
_exptl_crystal_description block
_exptl_crystal_F_000 1656
_exptl_crystal_size_max 0.34
_exptl_crystal_size_mid 0.14
_exptl_crystal_size_min 0.03
_refine_diff_density_max 3.449
_refine_diff_density_min -1.141
_refine_diff_density_rms 0.099
_refine_ls_extinction_method none
_refine_ls_goodness_of_fit_ref 1.031
_refine_ls_hydrogen_treatment constr
_refine_ls_matrix_type full
_refine_ls_number_parameters 434
_refine_ls_number_reflns 7017
_refine_ls_number_restraints 14
_refine_ls_restrained_S_all 1.031
_refine_ls_R_factor_all 0.0285
_refine_ls_R_factor_gt 0.0267
_refine_ls_shift/su_max 0.005
_refine_ls_shift/su_mean 0.000
_refine_ls_structure_factor_coef Fsqd
_refine_ls_weighting_details 'calc w=1/[\s^2^(Fo^2^)+(0.0524P)^2^+2.7431P] where P=(Fo^2^+2Fc^2^)/3'
_refine_ls_weighting_scheme calc
_refine_ls_wR_factor_gt 0.0739
_refine_ls_wR_factor_ref 0.0753
_reflns_number_gt 6575
_reflns_number_total 7017
_reflns_threshold_expression >2sigma(I)
_cod_data_source_file c3cc39189b.txt
_cod_data_source_block 100611a_larry
_cod_database_code 7108967
_reflns_odcompleteness_completeness 99.93
_reflns_odcompleteness_iscentric 1
_reflns_odcompleteness_theta 68.13

loop_
_space_group_symop_id
_space_group_symop_operation_xyz
1 'x, y, z'
2 '-x+1/2, y+1/2, -z+1/2'
3 '-x, -y, -z'
4 'x-1/2, -y-1/2, z-1/2'

loop_
_atom_site_label
_atom_site_type_symbol
_atom_site_fract_x
_atom_site_fract_y
_atom_site_fract_z
_atom_site_U_iso_or_equiv
_atom_site_adp_type
_atom_site_occupancy
_atom_site_symmetry_multiplicity
_atom_site_calc_flag
_atom_site_refinement_flags
_atom_site_disorder_assembly
_atom_site_disorder_group
Re1 Re -0.005055(7) -0.079581(8) 0.776764(5) 0.01839(6) Uani 1 1 d . . .
O1 O -0.16178(13) -0.18152(17) 0.68445(11) 0.0356(5) Uani 1 1 d . . .
O2 O -0.06564(15) -0.16721(19) 0.89563(10) 0.0373(5) Uani 1 1 d . . .
N1 N -0.09713(18) 0.1586(2) 0.78115(14) 0.0355(6) Uani 1 1 d . . .
N2 N 0.12087(16) -0.2906(2) 0.77225(12) 0.0293(5) Uani 1 1 d . . .
N3 N 0.05776(13) -0.00973(17) 0.70279(10) 0.0188(4) Uani 1 1 d . . .
N4 N 0.11791(14) -0.00333(17) 0.82720(10) 0.0208(4) Uani 1 1 d . . .
N5 N 0.88823(15) 0.48518(18) 0.81752(11) 0.0243(5) Uani 1 1 d . . .
C1 C -0.06674(19) 0.0732(2) 0.78013(14) 0.0246(6) Uani 1 1 d . . .
C2 C 0.07480(17) -0.2168(2) 0.77327(12) 0.0218(5) Uani 1 1 d . . .
C3 C -0.10294(18) -0.1430(2) 0.72129(14) 0.0250(6) Uani 1 1 d . . .
C4 C -0.04460(18) -0.1335(2) 0.84914(14) 0.0262(6) Uani 1 1 d . . .
C5 C 0.02213(17) -0.0111(2) 0.64054(12) 0.0232(5) Uani 1 1 d . . .
H5 H -0.0340 -0.0455 0.6272 0.028 Uiso 1 1 calc R . .
C6 C 0.06285(18) 0.0352(2) 0.59417(13) 0.0265(6) Uani 1 1 d . . .
H6 H 0.0341 0.0327 0.5504 0.032 Uiso 1 1 calc R . .
C7 C 0.14589(19) 0.0854(2) 0.61158(14) 0.0222(6) Uani 1 1 d . . .
C8 C 0.18295(18) 0.08690(19) 0.67710(13) 0.0201(5) Uani 1 1 d . . .
H8 H 0.2394 0.1201 0.6915 0.024 Uiso 1 1 calc R . .
C9 C 0.13835(16) 0.0404(2) 0.72158(12) 0.0187(5) Uani 1 1 d . . .
C10 C 0.17258(16) 0.0419(2) 0.79119(12) 0.0182(5) Uani 1 1 d . . .
C11 C 0.25426(19) 0.0865(2) 0.81927(14) 0.0210(6) Uani 1 1 d . . .
H11 H 0.2908 0.1184 0.7929 0.025 Uiso 1 1 calc R . .
C12 C 0.2834(2) 0.0850(2) 0.88550(15) 0.0250(6) Uani 1 1 d . . .
C13 C 0.2251(2) 0.0396(2) 0.92115(13) 0.0286(6) Uani 1 1 d . . .
H13 H 0.2410 0.0377 0.9666 0.034 Uiso 1 1 calc R . .
C14 C 0.14447(19) -0.0027(2) 0.89056(13) 0.0272(6) Uani 1 1 d . . .
H14 H 0.1060 -0.0329 0.9160 0.033 Uiso 1 1 calc R . .
C15 C 0.19469(19) 0.1372(2) 0.56283(13) 0.0282(6) Uani 1 1 d . . .
C16 C 0.1450(2) 0.1202(3) 0.49371(14) 0.0392(7) Uani 1 1 d . . .
H16A H 0.1399 0.0425 0.4844 0.059 Uiso 1 1 calc R . .
H16B H 0.1781 0.1553 0.4642 0.059 Uiso 1 1 calc R . .
H16C H 0.0853 0.1522 0.4883 0.059 Uiso 1 1 calc R . .
C17 C 0.2046(3) 0.2591(3) 0.57620(16) 0.0435(8) Uani 1 1 d . . .
H17A H 0.1455 0.2916 0.5734 0.065 Uiso 1 1 calc R . .
H17B H 0.2345 0.2930 0.5445 0.065 Uiso 1 1 calc R . .
H17C H 0.2401 0.2707 0.6193 0.065 Uiso 1 1 calc R . .
C18 C 0.2877(2) 0.0860(3) 0.57044(18) 0.0436(9) Uani 1 1 d . . .
H18A H 0.3219 0.1015 0.6134 0.065 Uiso 1 1 calc R . .
H18B H 0.3188 0.1165 0.5383 0.065 Uiso 1 1 calc R . .
H18C H 0.2818 0.0074 0.5644 0.065 Uiso 1 1 calc R . .
C19 C 0.3739(2) 0.1333(3) 0.91601(14) 0.0333(7) Uani 1 1 d . . .
C20 C 0.4469(2) 0.0881(3) 0.88307(18) 0.0479(10) Uani 1 1 d . . .
H20A H 0.4494 0.0090 0.8877 0.072 Uiso 1 1 calc R . .
H20B H 0.5046 0.1193 0.9030 0.072 Uiso 1 1 calc R . .
H20C H 0.4334 0.1070 0.8375 0.072 Uiso 1 1 calc R . .
C21 C 0.3682(3) 0.2559(3) 0.9069(2) 0.0551(10) Uani 1 1 d . . .
H21A H 0.3541 0.2728 0.8610 0.083 Uiso 1 1 calc R . .
H21B H 0.4256 0.2888 0.9261 0.083 Uiso 1 1 calc R . .
H21C H 0.3214 0.2849 0.9277 0.083 Uiso 1 1 calc R . .
C22 C 0.3985(3) 0.1062(4) 0.98739(16) 0.0473(9) Uani 1 1 d . . .
H22A H 0.3547 0.1387 1.0097 0.071 Uiso 1 1 calc R . .
H22B H 0.4579 0.1352 1.0051 0.071 Uiso 1 1 calc R . .
H22C H 0.3987 0.0274 0.9930 0.071 Uiso 1 1 calc R . .
C23 C 0.8586(2) 0.5896(2) 0.84486(16) 0.0286(6) Uani 1 1 d . . .
H23A H 0.8613 0.6489 0.8139 0.034 Uiso 1 1 calc R . .
H23B H 0.9014 0.6072 0.8848 0.034 Uiso 1 1 calc R . .
C24 C 0.7650(2) 0.5865(2) 0.85972(18) 0.0321(7) Uani 1 1 d . . .
H24A H 0.7230 0.5556 0.8227 0.039 Uiso 1 1 calc R . .
H24B H 0.7647 0.5394 0.8973 0.039 Uiso 1 1 calc R . .
C25 C 0.7348(2) 0.6997(3) 0.87353(19) 0.0412(8) Uani 1 1 d . . .
H25A H 0.7391 0.7477 0.8370 0.049 Uiso 1 1 calc R . .
H25B H 0.7750 0.7287 0.9120 0.049 Uiso 1 1 calc R . .
C26 C 0.6395(2) 0.7006(3) 0.8846(2) 0.0481(9) Uani 1 1 d . . .
H26A H 0.6002 0.6661 0.8482 0.072 Uiso 1 1 calc R . .
H26B H 0.6203 0.7756 0.8887 0.072 Uiso 1 1 calc R . .
H26C H 0.6365 0.6607 0.9239 0.072 Uiso 1 1 calc R . .
C27 C 0.98279(18) 0.5039(2) 0.80698(15) 0.0293(6) Uani 1 1 d . . .
H27A H 0.9841 0.5728 0.7833 0.035 Uiso 1 1 calc R . .
H27B H 1.0229 0.5123 0.8493 0.035 Uiso 1 1 calc R . .
C28 C 1.0188(2) 0.4138(2) 0.77031(18) 0.0342(7) Uani 1 1 d . . .
H28A H 1.0000 0.3427 0.7846 0.041 Uiso 1 1 calc R . .
H28B H 0.9939 0.4214 0.7239 0.041 Uiso 1 1 calc R . .
C29 C 1.1201(2) 0.4185(2) 0.78147(19) 0.0366(8) Uani 1 1 d . . .
H29A H 1.1388 0.4927 0.7723 0.044 Uiso 1 1 calc R . .
H29B H 1.1448 0.4025 0.8271 0.044 Uiso 1 1 calc R . .
C30 C 1.1573(2) 0.3393(3) 0.7401(2) 0.0481(9) Uani 1 1 d . . .
H30A H 1.1391 0.3604 0.6950 0.072 Uiso 1 1 calc R . .
H30B H 1.1346 0.2666 0.7462 0.072 Uiso 1 1 calc R . .
H30C H 1.2225 0.3391 0.7520 0.072 Uiso 1 1 calc R . .
C31 C 0.82680(18) 0.4564(2) 0.75433(13) 0.0241(5) Uani 1 1 d . . .
H31A H 0.8501 0.3905 0.7368 0.029 Uiso 1 1 calc R . .
H31B H 0.7671 0.4387 0.7630 0.029 Uiso 1 1 calc R . .
C32 C 0.8167(2) 0.5449(2) 0.70398(15) 0.0310(6) Uani 1 1 d . . .
H32A H 0.8763 0.5665 0.6967 0.037 Uiso 1 1 calc R . .
H32B H 0.7884 0.6092 0.7194 0.037 Uiso 1 1 calc R . .
C33 C 0.7600(2) 0.5054(2) 0.64136(15) 0.0342(7) Uani 1 1 d . . .
H33A H 0.7916 0.4458 0.6239 0.041 Uiso 1 1 calc R . .
H33B H 0.7031 0.4761 0.6498 0.041 Uiso 1 1 calc R . .
C34 C 0.7404(3) 0.5952(3) 0.59213(18) 0.0519(10) Uani 1 1 d . . .
H34A H 0.6995 0.5683 0.5540 0.078 Uiso 1 1 calc R . .
H34B H 0.7961 0.6189 0.5802 0.078 Uiso 1 1 calc R . .
H34C H 0.7129 0.6564 0.6103 0.078 Uiso 1 1 calc R . .
C35 C 0.88584(19) 0.3905(2) 0.86319(13) 0.0262(6) Uani 1 1 d . B .
H35A H 0.9092 0.3253 0.8449 0.031 Uiso 1 1 calc R . .
H35B H 0.8229 0.3758 0.8656 0.031 Uiso 1 1 calc R . .
C36 C 0.9389(2) 0.4075(3) 0.93124(16) 0.0389(8) Uani 1 1 d . . .
H36A H 0.9968 0.4416 0.9291 0.047 Uiso 0.45 1 calc PR A 1
H36B H 0.9058 0.4576 0.9545 0.047 Uiso 0.45 1 calc PR A 1
H36C H 0.9968 0.4416 0.9291 0.047 Uiso 0.55 1 calc PR A 2
H36D H 0.9058 0.4576 0.9545 0.047 Uiso 0.55 1 calc PR A 2
C37 C 0.9552(3) 0.3023(3) 0.96781(16) 0.0457(8) Uani 0.45 1 d PD B 1
H37A H 0.8960 0.2743 0.9721 0.055 Uiso 0.45 1 calc PR B 1
H37B H 0.9869 0.3212 1.0116 0.055 Uiso 0.45 1 calc PR B 1
C38 C 1.0056(12) 0.2072(12) 0.9459(9) 0.069(5) Uani 0.45 1 d PDU B 1
H38A H 0.9716 0.1785 0.9055 0.104 Uiso 0.45 1 calc PR B 1
H38B H 1.0132 0.1502 0.9787 0.104 Uiso 0.45 1 calc PR B 1
H38C H 1.0642 0.2318 0.9396 0.104 Uiso 0.45 1 calc PR B 1
C37A C 0.9552(3) 0.3023(3) 0.96781(16) 0.0457(8) Uani 0.55 1 d P B 2
H37C H 0.9022 0.2547 0.9578 0.055 Uiso 0.55 1 calc PR B 2
H37D H 0.9688 0.3161 1.0146 0.055 Uiso 0.55 1 calc PR B 2
C38A C 1.0367(9) 0.2488(10) 0.9456(8) 0.064(4) Uani 0.55 1 d PDU B 2
H38D H 1.0830 0.3036 0.9451 0.096 Uiso 0.55 1 calc PR B 2
H38E H 1.0177 0.2188 0.9025 0.096 Uiso 0.55 1 calc PR B 2
H38F H 1.0606 0.1906 0.9754 0.096 Uiso 0.55 1 calc PR B 2

loop_
_atom_site_aniso_label
_atom_site_aniso_U_11
_atom_site_aniso_U_22
_atom_site_aniso_U_33
_atom_site_aniso_U_23
_atom_site_aniso_U_13
_atom_site_aniso_U_12
Re1 0.01572(9) 0.01533(9) 0.02528(9) 0.00062(4) 0.00684(5) -0.00026(4)
O1 0.0228(10) 0.0303(11) 0.0505(13) -0.0066(10) -0.0006(9) -0.0050(9)
O2 0.0389(12) 0.0419(13) 0.0339(11) 0.0076(10) 0.0137(9) -0.0062(10)
N1 0.0368(14) 0.0216(13) 0.0511(16) -0.0008(11) 0.0158(12) 0.0054(11)
N2 0.0257(12) 0.0247(13) 0.0377(13) -0.0005(10) 0.0065(10) 0.0045(10)
N3 0.0151(10) 0.0165(10) 0.0251(11) -0.0016(8) 0.0049(8) 0.0004(8)
N4 0.0214(10) 0.0181(11) 0.0239(11) 0.0024(8) 0.0070(8) 0.0001(8)
N5 0.0232(11) 0.0201(11) 0.0308(12) -0.0031(9) 0.0081(9) -0.0038(9)
C1 0.0203(14) 0.0249(15) 0.0302(15) -0.0012(10) 0.0088(11) -0.0022(10)
C2 0.0185(12) 0.0231(13) 0.0245(12) -0.0002(10) 0.0055(10) -0.0029(11)
C3 0.0211(13) 0.0172(12) 0.0396(15) 0.0044(11) 0.0133(12) 0.0038(10)
C4 0.0212(13) 0.0227(14) 0.0354(15) 0.0021(11) 0.0074(11) 0.0008(10)
C5 0.0193(12) 0.0265(14) 0.0237(13) -0.0007(11) 0.0035(10) -0.0077(10)
C6 0.0250(14) 0.0315(15) 0.0213(13) -0.0027(11) 0.0001(10) -0.0023(11)
C7 0.0216(14) 0.0215(14) 0.0238(14) 0.0009(10) 0.0051(11) 0.0019(10)
C8 0.0168(13) 0.0206(13) 0.0228(13) -0.0005(9) 0.0039(10) -0.0005(9)
C9 0.0166(12) 0.0159(12) 0.0236(12) -0.0006(10) 0.0035(9) 0.0022(10)
C10 0.0189(12) 0.0145(12) 0.0218(12) 0.0004(10) 0.0055(9) 0.0009(9)
C11 0.0212(14) 0.0197(13) 0.0223(13) -0.0008(9) 0.0049(11) -0.0015(9)
C12 0.0261(15) 0.0226(14) 0.0252(14) -0.0002(10) 0.0020(12) -0.0021(10)
C13 0.0363(16) 0.0290(15) 0.0198(13) 0.0020(11) 0.0037(11) -0.0026(12)
C14 0.0322(14) 0.0261(14) 0.0260(13) 0.0022(11) 0.0120(11) -0.0021(12)
C15 0.0298(14) 0.0338(16) 0.0216(13) 0.0014(11) 0.0065(11) -0.0054(12)
C16 0.0430(18) 0.051(2) 0.0232(14) 0.0032(14) 0.0066(13) -0.0114(16)
C17 0.066(2) 0.0350(18) 0.0315(16) 0.0043(14) 0.0128(15) -0.0155(16)
C18 0.0320(18) 0.068(3) 0.0349(18) 0.0080(15) 0.0158(14) -0.0011(15)
C19 0.0317(15) 0.0386(18) 0.0263(14) 0.0004(13) -0.0022(11) -0.0096(13)
C20 0.0264(17) 0.078(3) 0.0356(18) -0.0008(16) -0.0022(14) -0.0076(15)
C21 0.056(2) 0.039(2) 0.059(2) -0.0032(17) -0.0137(18) -0.0223(18)
C22 0.044(2) 0.065(2) 0.0280(17) -0.0002(16) -0.0053(14) -0.0137(18)
C23 0.0314(16) 0.0189(14) 0.0373(16) -0.0065(11) 0.0108(13) -0.0039(11)
C24 0.0310(17) 0.0260(16) 0.0417(19) -0.0061(12) 0.0128(14) -0.0026(11)
C25 0.0394(18) 0.0301(16) 0.058(2) -0.0132(15) 0.0194(15) -0.0046(14)
C26 0.044(2) 0.0407(19) 0.063(2) -0.0188(17) 0.0192(17) -0.0034(15)
C27 0.0244(14) 0.0239(14) 0.0421(16) -0.0037(12) 0.0128(12) -0.0074(11)
C28 0.0293(16) 0.0283(17) 0.050(2) -0.0043(13) 0.0191(14) -0.0041(12)
C29 0.0326(18) 0.0272(17) 0.052(2) 0.0000(13) 0.0137(15) 0.0015(12)
C30 0.045(2) 0.0357(19) 0.070(2) -0.0021(17) 0.0276(18) 0.0073(15)
C31 0.0223(13) 0.0214(13) 0.0293(14) -0.0034(11) 0.0066(11) -0.0044(11)
C32 0.0340(16) 0.0252(14) 0.0344(15) 0.0031(12) 0.0087(12) -0.0026(12)
C33 0.0426(17) 0.0295(16) 0.0321(15) -0.0012(12) 0.0110(13) 0.0010(13)
C34 0.081(3) 0.041(2) 0.0304(18) 0.0016(15) 0.0037(18) 0.0109(19)
C35 0.0277(14) 0.0232(13) 0.0282(14) -0.0003(12) 0.0070(11) -0.0033(11)
C36 0.0403(19) 0.0430(19) 0.0323(17) -0.0023(13) 0.0046(14) -0.0080(14)
C37 0.056(2) 0.048(2) 0.0308(16) -0.0024(15) 0.0018(15) 0.0152(17)
C38 0.101(13) 0.071(10) 0.033(5) 0.000(7) 0.008(7) 0.049(9)
C37A 0.056(2) 0.048(2) 0.0308(16) -0.0024(15) 0.0018(15) 0.0152(17)
C38A 0.077(8) 0.073(8) 0.042(5) 0.010(6) 0.009(5) 0.043(6)

loop_
_atom_type_symbol
_atom_type_description
_atom_type_scat_dispersion_real
_atom_type_scat_dispersion_imag
_atom_type_scat_source
C C 0.0181 0.0091 'International Tables Vol C Tables 4.2.6.8 and 6.1.1.4'
H H 0.0000 0.0000 'International Tables Vol C Tables 4.2.6.8 and 6.1.1.4'
N N 0.0311 0.0180 'International Tables Vol C Tables 4.2.6.8 and 6.1.1.4'
O O 0.0492 0.0322 'International Tables Vol C Tables 4.2.6.8 and 6.1.1.4'
Re Re -5.2083 5.8923 'International Tables Vol C Tables 4.2.6.8 and 6.1.1.4'

loop_
_geom_angle_atom_site_label_1
_geom_angle_atom_site_label_2
_geom_angle_atom_site_label_3
_geom_angle
N3 Re1 N4 74.09(8)
C1 Re1 N3 86.22(10)
C1 Re1 N4 86.95(10)
C2 Re1 N3 87.24(9)
C2 Re1 N4 85.04(9)
C2 Re1 C1 170.80(10)
C3 Re1 N3 96.91(10)
C3 Re1 N4 170.69(10)
C3 Re1 C1 94.93(11)
C3 Re1 C2 92.28(11)
C4 Re1 N3 171.73(10)
C4 Re1 N4 97.66(10)
C4 Re1 C1 94.06(12)
C4 Re1 C2 91.48(11)
C4 Re1 C3 91.31(12)
C5 N3 Re1 124.21(17)
C5 N3 C9 117.9(2)
C9 N3 Re1 117.90(17)
C10 N4 Re1 117.68(17)
C14 N4 Re1 124.27(18)
C14 N4 C10 118.0(2)
C23 N5 C27 106.9(2)
C23 N5 C31 110.9(2)
C23 N5 C35 111.1(2)
C27 N5 C31 110.2(2)
C27 N5 C35 110.6(2)
C31 N5 C35 107.2(2)
N1 C1 Re1 176.9(3)
N2 C2 Re1 178.0(2)
O1 C3 Re1 176.8(2)
O2 C4 Re1 177.2(2)
N3 C5 H5 118.4
N3 C5 C6 123.3(2)
C6 C5 H5 118.4
C5 C6 H6 119.8
C5 C6 C7 120.3(2)
C7 C6 H6 119.8
C6 C7 C8 116.2(3)
C6 C7 C15 122.9(3)
C8 C7 C15 120.9(2)
C7 C8 H8 119.5
C9 C8 C7 121.0(2)
C9 C8 H8 119.5
N3 C9 C8 121.4(2)
N3 C9 C10 115.0(2)
C8 C9 C10 123.6(2)
N4 C10 C9 115.2(2)
N4 C10 C11 121.4(2)
C11 C10 C9 123.5(2)
C10 C11 H11 119.5
C10 C11 C12 120.9(3)
C12 C11 H11 119.5
C11 C12 C13 116.3(3)
C11 C12 C19 120.6(3)
C13 C12 C19 123.1(3)
C12 C13 H13 119.9
C14 C13 C12 120.2(3)
C14 C13 H13 119.9
N4 C14 C13 123.3(3)
N4 C14 H14 118.4
C13 C14 H14 118.4
C7 C15 C16 112.2(2)
C7 C15 C17 109.1(2)
C7 C15 C18 108.7(2)
C16 C15 C17 109.0(3)
C16 C15 C18 108.7(3)
C17 C15 C18 109.1(3)
C15 C16 H16A 109.5
C15 C16 H16B 109.5
C15 C16 H16C 109.5
H16A C16 H16B 109.5
H16A C16 H16C 109.5
H16B C16 H16C 109.5
C15 C17 H17A 109.5
C15 C17 H17B 109.5
C15 C17 H17C 109.5
H17A C17 H17B 109.5
H17A C17 H17C 109.5
H17B C17 H17C 109.5
C15 C18 H18A 109.5
C15 C18 H18B 109.5
C15 C18 H18C 109.5
H18A C18 H18B 109.5
H18A C18 H18C 109.5
H18B C18 H18C 109.5
C12 C19 C20 110.1(3)
C21 C19 C12 108.0(3)
C21 C19 C20 109.3(3)
C21 C19 C22 109.9(3)
C22 C19 C12 111.3(3)
C22 C19 C20 108.3(3)
C19 C20 H20A 109.5
C19 C20 H20B 109.5
C19 C20 H20C 109.5
H20A C20 H20B 109.5
H20A C20 H20C 109.5
H20B C20 H20C 109.5
C19 C21 H21A 109.5
C19 C21 H21B 109.5
C19 C21 H21C 109.5
H21A C21 H21B 109.5
H21A C21 H21C 109.5
H21B C21 H21C 109.5
C19 C22 H22A 109.5
C19 C22 H22B 109.5
C19 C22 H22C 109.5
H22A C22 H22B 109.5
H22A C22 H22C 109.5
H22B C22 H22C 109.5
N5 C23 H23A 108.6
N5 C23 H23B 108.6
N5 C23 C24 114.9(2)
H23A C23 H23B 107.5
C24 C23 H23A 108.6
C24 C23 H23B 108.6
C23 C24 H24A 109.5
C23 C24 H24B 109.5
H24A C24 H24B 108.1
C25 C24 C23 110.5(2)
C25 C24 H24A 109.5
C25 C24 H24B 109.5
C24 C25 H25A 109.2
C24 C25 H25B 109.2
C24 C25 C26 111.9(3)
H25A C25 H25B 107.9
C26 C25 H25A 109.2
C26 C25 H25B 109.2
C25 C26 H26A 109.5
C25 C26 H26B 109.5
C25 C26 H26C 109.5
H26A C26 H26B 109.5
H26A C26 H26C 109.5
H26B C26 H26C 109.5
N5 C27 H27A 108.7
N5 C27 H27B 108.7
H27A C27 H27B 107.6
C28 C27 N5 114.4(2)
C28 C27 H27A 108.7
C28 C27 H27B 108.7
C27 C28 H28A 109.5
C27 C28 H28B 109.5
H28A C28 H28B 108.1
C29 C28 C27 110.6(3)
C29 C28 H28A 109.5
C29 C28 H28B 109.5
C28 C29 H29A 109.2
C28 C29 H29B 109.2
H29A C29 H29B 107.9
C30 C29 C28 112.0(3)
C30 C29 H29A 109.2
C30 C29 H29B 109.2
C29 C30 H30A 109.5
C29 C30 H30B 109.5
C29 C30 H30C 109.5
H30A C30 H30B 109.5
H30A C30 H30C 109.5
H30B C30 H30C 109.5
N5 C31 H31A 108.6
N5 C31 H31B 108.6
H31A C31 H31B 107.6
C32 C31 N5 114.6(2)
C32 C31 H31A 108.6
C32 C31 H31B 108.6
C31 C32 H32A 109.5
C31 C32 H32B 109.5
C31 C32 C33 110.5(2)
H32A C32 H32B 108.1
C33 C32 H32A 109.6
C33 C32 H32B 109.5
C32 C33 H33A 109.2
C32 C33 H33B 109.2
H33A C33 H33B 107.9
C34 C33 C32 111.9(3)
C34 C33 H33A 109.2
C34 C33 H33B 109.2
C33 C34 H34A 109.5
C33 C34 H34B 109.5
C33 C34 H34C 109.5
H34A C34 H34B 109.5
H34A C34 H34C 109.5
H34B C34 H34C 109.5
N5 C35 H35A 108.5
N5 C35 H35B 108.5
N5 C35 C36 115.1(2)
H35A C35 H35B 107.5
C36 C35 H35A 108.5
C36 C35 H35B 108.5
C35 C36 H36A 109.2
C35 C36 H36B 109.2
C35 C36 H36C 109.2
C35 C36 H36D 109.2
H36A C36 H36B 107.9
H36A C36 H36C 0.0
H36A C36 H36D 107.9
H36B C36 H36C 107.9
H36B C36 H36D 0.0
H36C C36 H36D 107.9
C37 C36 C35 112.0(3)
C37 C36 H36A 109.2
C37 C36 H36B 109.2
C37 C36 H36C 109.2
C37 C36 H36D 109.2
C36 C37 H37A 106.5
C36 C37 H37B 106.5
C36 C37 C38 123.2(7)
H37A C37 H37B 106.5
C38 C37 H37A 106.5
C38 C37 H37B 106.5
H38D C38A H38E 109.5
H38D C38A H38F 109.5
H38E C38A H38F 109.5

loop_
_geom_bond_atom_site_label_1
_geom_bond_atom_site_label_2
_geom_bond_distance
Re1 N3 2.175(2)
Re1 N4 2.188(2)
Re1 C1 2.115(3)
Re1 C2 2.097(3)
Re1 C3 1.886(3)
Re1 C4 1.881(3)
O1 C3 1.172(4)
O2 C4 1.174(4)
N1 C1 1.154(4)
N2 C2 1.155(4)
N3 C5 1.330(3)
N3 C9 1.367(3)
N4 C10 1.359(3)
N4 C14 1.330(4)
N5 C23 1.518(3)
N5 C27 1.523(3)
N5 C31 1.524(3)
N5 C35 1.524(4)
C5 H5 0.9500
C5 C6 1.388(4)
C6 H6 0.9500
C6 C7 1.396(4)
C7 C8 1.398(4)
C7 C15 1.530(4)
C8 H8 0.9500
C8 C9 1.393(4)
C9 C10 1.471(4)
C10 C11 1.389(4)
C11 H11 0.9500
C11 C12 1.392(4)
C12 C13 1.395(4)
C12 C19 1.530(4)
C13 H13 0.9500
C13 C14 1.380(4)
C14 H14 0.9500
C15 C16 1.532(4)
C15 C17 1.532(4)
C15 C18 1.536(5)
C16 H16A 0.9800
C16 H16B 0.9800
C16 H16C 0.9800
C17 H17A 0.9800
C17 H17B 0.9800
C17 H17C 0.9800
C18 H18A 0.9800
C18 H18B 0.9800
C18 H18C 0.9800
C19 C20 1.534(5)
C19 C21 1.525(5)
C19 C22 1.528(4)
C20 H20A 0.9800
C20 H20B 0.9800
C20 H20C 0.9800
C21 H21A 0.9800
C21 H21B 0.9800
C21 H21C 0.9800
C22 H22A 0.9800
C22 H22B 0.9800
C22 H22C 0.9800
C23 H23A 0.9900
C23 H23B 0.9900
C23 C24 1.525(4)
C24 H24A 0.9900
C24 H24B 0.9900
C24 C25 1.517(4)
C25 H25A 0.9900
C25 H25B 0.9900
C25 C26 1.521(5)
C26 H26A 0.9800
C26 H26B 0.9800
C26 H26C 0.9800
C27 H27A 0.9900
C27 H27B 0.9900
C27 C28 1.522(4)
C28 H28A 0.9900
C28 H28B 0.9900
C28 C29 1.521(5)
C29 H29A 0.9900
C29 H29B 0.9900
C29 C30 1.499(5)
C30 H30A 0.9800
C30 H30B 0.9800
C30 H30C 0.9800
C31 H31A 0.9900
C31 H31B 0.9900
C31 C32 1.516(4)
C32 H32A 0.9900
C32 H32B 0.9900
C32 C33 1.521(4)
C33 H33A 0.9900
C33 H33B 0.9900
C33 C34 1.514(5)
C34 H34A 0.9800
C34 H34B 0.9800
C34 H34C 0.9800
C35 H35A 0.9900
C35 H35B 0.9900
C35 C36 1.530(4)
C36 H36A 0.9900
C36 H36B 0.9900
C36 H36C 0.9900
C36 H36D 0.9900
C36 C37 1.508(5)
C37 H37A 0.9900
C37 H37B 0.9900
C37 C38 1.525(13)
C38 H38A 0.9800
C38 H38B 0.9800
C38 H38C 0.9800
C38A H38D 0.9800
C38A H38E 0.9800
C38A H38F 0.9800
